data_2016226
loop_
_publ_author_name
'Zhang, Xiang-Dong'
'Ge, Chun-Hua'
'Yu, Fang'
'Liu, Qi-Tao'
'Zhu, Miao-Li'

_publ_section_title
;
 Formation of a one-dimensional water chain containing two linking
 patterns of planar water tetramers
;
_journal_coeditor_code AV3107
_journal_issue 11
_journal_name_full 'Acta Crystallographica Section C'
_journal_page_first m519
_journal_page_last m521
_journal_paper_doi 10.1107/S0108270107047294
_journal_volume 63
_journal_year 2007
_chemical_formula_iupac '[Ni2 (C14 H12 N2 O8) (C12 H8 N2)2 (H2 O)2] , 12H2 O'
_chemical_formula_moiety 'C38 H32 N6 Ni2 O10 , 12H2 O'
_chemical_formula_sum 'C38 H56 N6 Ni2 O22'
_chemical_formula_weight 1066.31
_chemical_name_systematic
;
\m-p-phenylenediamine-N,N,N',N'-tetraacetato-
bis[aqua(1,10-phenanthroline)nickel(II)]
;
_space_group_IT_number 2
_symmetry_cell_setting triclinic
_symmetry_space_group_name_Hall '-P 1'
_symmetry_space_group_name_H-M 'P -1'
_atom_sites_solution_hydrogens geom
_atom_sites_solution_primary direct
_atom_sites_solution_secondary difmap
_audit_creation_method SHELXL97
_cell_angle_alpha 91.3360(10)
_cell_angle_beta 108.4260(10)
_cell_angle_gamma 107.5360(10)
_cell_formula_units_Z 1
_cell_length_a 10.2082(7)
_cell_length_b 10.3481(7)
_cell_length_c 12.4101(8)
_cell_measurement_reflns_used 645
_cell_measurement_temperature 183(2)
_cell_measurement_theta_max 22.46
_cell_measurement_theta_min 2.75
_cell_volume 1175.71(14)
_computing_cell_refinement 'SAINT (Bruker, 2001)'
_computing_data_collection 'SMART (Bruker, 2001)'
_computing_data_reduction 'SAINT (Bruker, 2001)'
_computing_molecular_graphics 'SHELXTL (Sheldrick, 1997b)'
_computing_publication_material 'SHELXL97 (Sheldrick, 1997a)'
_computing_structure_refinement 'SHELXL97 (Sheldrick, 1997a)'
_computing_structure_solution 'SHELXS97 (Sheldrick, 1997a)'
_diffrn_ambient_temperature 183(2)
_diffrn_measured_fraction_theta_full 0.986
_diffrn_measured_fraction_theta_max 0.986
_diffrn_measurement_device_type 'Bruker SMART CCD area-detector'
_diffrn_measurement_method '\f and \w'
_diffrn_radiation_monochromator graphite
_diffrn_radiation_source 'fine-focus sealed tube'
_diffrn_radiation_type MoK\a
_diffrn_radiation_wavelength 0.71073
_diffrn_reflns_av_R_equivalents 0.0156
_diffrn_reflns_av_sigmaI/netI 0.0315
_diffrn_reflns_limit_h_max 9
_diffrn_reflns_limit_h_min -12
_diffrn_reflns_limit_k_max 12
_diffrn_reflns_limit_k_min -12
_diffrn_reflns_limit_l_max 14
_diffrn_reflns_limit_l_min -11
_diffrn_reflns_number 6344
_diffrn_reflns_theta_full 25.00
_diffrn_reflns_theta_max 25.00
_diffrn_reflns_theta_min 1.74
_exptl_absorpt_coefficient_mu 0.888
_exptl_absorpt_correction_T_max 0.849
_exptl_absorpt_correction_T_min 0.777
_exptl_absorpt_correction_type multi-scan
_exptl_absorpt_process_details '(SADABS; Bruker, 2001)'
_exptl_crystal_colour blue
_exptl_crystal_density_diffrn 1.506
_exptl_crystal_density_method 'not measured'
_exptl_crystal_description block
_exptl_crystal_F_000 558
_exptl_crystal_size_max 0.28
_exptl_crystal_size_mid 0.25
_exptl_crystal_size_min 0.19
_refine_diff_density_max 0.322
_refine_diff_density_min -0.210
_refine_ls_extinction_method none
_refine_ls_goodness_of_fit_ref 1.064
_refine_ls_hydrogen_treatment constr
_refine_ls_matrix_type full
_refine_ls_number_parameters 307
_refine_ls_number_reflns 4092
_refine_ls_number_restraints 0
_refine_ls_restrained_S_all 1.064
_refine_ls_R_factor_all 0.0393
_refine_ls_R_factor_gt 0.0331
_refine_ls_shift/su_max 0.002
_refine_ls_shift/su_mean 0.000
_refine_ls_structure_factor_coef Fsqd
_refine_ls_weighting_details 'calc w = 1/[\s^2^(Fo^2^)+(0.0473P)^2^+0.1519P] where P=(Fo^2^+2Fc^2^)/3'
_refine_ls_weighting_scheme calc
_refine_ls_wR_factor_gt 0.0805
_refine_ls_wR_factor_ref 0.0833
_reflns_number_gt 3613
_reflns_number_total 4092
_reflns_threshold_expression I>2\s(I)
_cod_data_source_file av3107.cif
_cod_data_source_block I
_cod_database_code 2016226
_cod_database_fobs_code 2016226

loop_
_symmetry_equiv_pos_as_xyz
'x, y, z'
'-x, -y, -z'

loop_
_atom_site_type_symbol
_atom_site_label
_atom_site_fract_x
_atom_site_fract_y
_atom_site_fract_z
_atom_site_U_iso_or_equiv
_atom_site_adp_type
_atom_site_calc_flag
_atom_site_refinement_flags
_atom_site_occupancy
Ni Ni1 0.24698(3) 0.20513(3) 0.12975(2) 0.01974(10) Uani d . 1
N N1 0.32658(19) 0.15431(17) 0.00485(15) 0.0219(4) Uani d . 1
N N2 0.4609(2) 0.23217(17) 0.22986(15) 0.0235(4) Uani d . 1
N N3 0.28895(18) 0.42482(16) 0.11306(14) 0.0192(4) Uani d . 1
O O1 0.16863(18) 0.01076(15) 0.16068(14) 0.0357(4) Uani d . 1
H H1A 0.1019 -0.0528 0.1110 0.054 Uiso d R 1
H H1B 0.2117 -0.0241 0.2168 0.054 Uiso d R 1
O O2 0.19289(17) 0.27094(14) 0.26139(13) 0.0274(4) Uani d . 1
O O3 0.22254(19) 0.45257(16) 0.37774(13) 0.0341(4) Uani d . 1
O O4 0.05353(15) 0.18899(14) 0.00605(13) 0.0246(3) Uani d . 1
O O5 -0.05917(17) 0.30612(15) -0.11608(13) 0.0308(4) Uani d . 1
O O6 0.4096(2) 0.1036(2) 0.56415(17) 0.0563(5) Uani d . 1
H H6A 0.3846 0.1748 0.5657 0.084 Uiso d R 1
H H6B 0.3703 0.0569 0.4981 0.084 Uiso d R 1
O O7 0.32015(19) 0.33440(17) 0.58451(14) 0.0418(4) Uani d . 1
H H7A 0.3020 0.3741 0.5250 0.063 Uiso d R 1
H H7B 0.2402 0.2901 0.5934 0.063 Uiso d R 1
O O8 0.6859(2) 0.08154(17) 0.64381(15) 0.0436(5) Uani d . 1
H H8A 0.7474 0.1571 0.6416 0.065 Uiso d R 1
H H8B 0.6008 0.0858 0.6182 0.065 Uiso d R 1
O O9 0.0137(2) 0.07804(18) 0.36227(16) 0.0479(5) Uani d . 1
H H9A 0.0706 0.1266 0.3312 0.072 Uiso d R 1
H H9B 0.0226 0.1223 0.4241 0.072 Uiso d R 1
O O10 0.0444(2) 0.18741(18) 0.58790(17) 0.0511(5) Uani d . 1
H H10A 0.0230 0.1192 0.6106 0.077 Uiso d R 1
H H10B 0.0101 0.2348 0.6124 0.077 Uiso d R 1
O O11 0.0946(2) 0.6558(2) 0.33375(15) 0.0507(5) Uani d . 1
H H11A 0.0699 0.6543 0.2611 0.076 Uiso d R 1
H H11B 0.1255 0.5888 0.3521 0.076 Uiso d R 1
C C1 0.2576(3) 0.1115(2) -0.10633(19) 0.0283(5) Uani d . 1
H H1 0.1545 0.0904 -0.1356 0.034 Uiso calc R 1
C C2 0.3300(3) 0.0959(2) -0.1825(2) 0.0347(6) Uani d . 1
H H2 0.2766 0.0649 -0.2615 0.042 Uiso calc R 1
C C3 0.4774(3) 0.1258(2) -0.1417(2) 0.0370(6) Uani d . 1
H H3 0.5280 0.1173 -0.1925 0.044 Uiso calc R 1
C C4 0.5556(3) 0.1695(2) -0.0238(2) 0.0310(5) Uani d . 1
C C5 0.4738(2) 0.1814(2) 0.04599(19) 0.0234(5) Uani d . 1
C C6 0.5460(2) 0.2224(2) 0.16695(19) 0.0241(5) Uani d . 1
C C7 0.7089(3) 0.1980(2) 0.0271(3) 0.0390(6) Uani d . 1
H H7 0.7642 0.1897 -0.0199 0.047 Uiso calc R 1
C C8 0.7774(3) 0.2367(2) 0.1409(3) 0.0430(7) Uani d . 1
H H8 0.8800 0.2554 0.1723 0.052 Uiso calc R 1
C C9 0.6977(3) 0.2500(2) 0.2152(2) 0.0334(6) Uani d . 1
C C10 0.7605(3) 0.2873(3) 0.3340(3) 0.0467(7) Uani d . 1
H H10 0.8626 0.3068 0.3707 0.056 Uiso calc R 1
C C11 0.6743(3) 0.2954(3) 0.3970(2) 0.0489(8) Uani d . 1
H H11 0.7161 0.3202 0.4777 0.059 Uiso calc R 1
C C12 0.5249(3) 0.2671(2) 0.34218(19) 0.0339(6) Uani d . 1
H H12 0.4663 0.2730 0.3871 0.041 Uiso calc R 1
C C13 0.3969(2) 0.46920(19) 0.05752(17) 0.0187(4) Uani d . 1
C C14 0.5453(2) 0.5237(2) 0.11799(17) 0.0207(4) Uani d . 1
H H14 0.5781 0.5414 0.1992 0.025 Uiso calc R 1
C C15 0.3537(2) 0.4473(2) -0.06187(17) 0.0203(4) Uani d . 1
H H15 0.2526 0.4117 -0.1056 0.024 Uiso calc R 1
C C16 0.3298(2) 0.4904(2) 0.23157(18) 0.0238(5) Uani d . 1
H H16A 0.3121 0.5793 0.2297 0.029 Uiso calc R 1
H H16B 0.4351 0.5075 0.2724 0.029 Uiso calc R 1
C C17 0.2402(2) 0.3983(2) 0.29523(18) 0.0248(5) Uani d . 1
C C18 0.1443(2) 0.4323(2) 0.04394(18) 0.0220(5) Uani d . 1
H H18A 0.1586 0.5043 -0.0064 0.026 Uiso calc R 1
H H18B 0.0991 0.4604 0.0963 0.026 Uiso calc R 1
C C19 0.0392(2) 0.2997(2) -0.02968(18) 0.0222(5) Uani d . 1

loop_
_atom_site_aniso_label
_atom_site_aniso_U_11
_atom_site_aniso_U_22
_atom_site_aniso_U_33
_atom_site_aniso_U_12
_atom_site_aniso_U_13
_atom_site_aniso_U_23
Ni1 0.02224(16) 0.01726(15) 0.01987(16) 0.00570(11) 0.00798(11) 0.00295(10)
N1 0.0267(10) 0.0170(9) 0.0226(9) 0.0081(7) 0.0084(8) 0.0021(7)
N2 0.0286(10) 0.0185(9) 0.0219(10) 0.0081(8) 0.0060(8) 0.0027(7)
N3 0.0211(9) 0.0172(8) 0.0189(9) 0.0040(7) 0.0085(7) 0.0024(7)
O1 0.0433(10) 0.0193(8) 0.0304(9) 0.0018(7) 0.0014(8) 0.0064(7)
O2 0.0370(9) 0.0211(8) 0.0302(9) 0.0075(7) 0.0212(7) 0.0060(6)
O3 0.0532(11) 0.0329(9) 0.0276(9) 0.0188(8) 0.0240(8) 0.0061(7)
O4 0.0218(8) 0.0181(7) 0.0295(8) 0.0042(6) 0.0050(7) 0.0025(6)
O5 0.0270(9) 0.0313(9) 0.0288(9) 0.0096(7) 0.0021(7) 0.0051(7)
O6 0.0590(13) 0.0688(14) 0.0498(12) 0.0335(11) 0.0182(10) 0.0038(10)
O7 0.0396(11) 0.0455(11) 0.0351(10) 0.0105(8) 0.0085(8) 0.0095(8)
O8 0.0428(11) 0.0412(10) 0.0428(11) 0.0158(9) 0.0066(9) 0.0119(8)
O9 0.0554(12) 0.0402(10) 0.0474(11) 0.0016(9) 0.0297(10) 0.0087(9)
O10 0.0653(13) 0.0432(11) 0.0669(13) 0.0231(10) 0.0462(11) 0.0177(10)
O11 0.0756(14) 0.0608(12) 0.0300(10) 0.0444(11) 0.0158(10) 0.0086(9)
C1 0.0382(14) 0.0205(11) 0.0239(12) 0.0072(10) 0.0097(10) 0.0009(9)
C2 0.0563(17) 0.0241(12) 0.0251(12) 0.0095(11) 0.0190(12) 0.0019(10)
C3 0.0594(18) 0.0249(12) 0.0416(15) 0.0156(12) 0.0349(14) 0.0100(11)
C4 0.0412(14) 0.0175(11) 0.0454(15) 0.0126(10) 0.0259(12) 0.0108(10)
C5 0.0290(12) 0.0138(10) 0.0317(12) 0.0086(9) 0.0140(10) 0.0059(9)
C6 0.0263(12) 0.0145(10) 0.0333(13) 0.0082(9) 0.0106(10) 0.0076(9)
C7 0.0379(15) 0.0289(13) 0.0657(19) 0.0151(11) 0.0337(14) 0.0147(12)
C8 0.0261(13) 0.0310(13) 0.079(2) 0.0136(11) 0.0220(14) 0.0163(14)
C9 0.0265(13) 0.0221(12) 0.0493(16) 0.0105(10) 0.0068(11) 0.0092(11)
C10 0.0294(15) 0.0433(16) 0.0547(18) 0.0132(12) -0.0041(13) 0.0069(13)
C11 0.0506(18) 0.0470(16) 0.0308(15) 0.0154(14) -0.0098(13) 0.0018(12)
C12 0.0424(15) 0.0339(13) 0.0222(12) 0.0147(11) 0.0047(11) 0.0040(10)
C13 0.0213(11) 0.0135(10) 0.0232(11) 0.0043(8) 0.0110(9) 0.0046(8)
C14 0.0238(11) 0.0185(10) 0.0171(10) 0.0044(9) 0.0056(9) 0.0025(8)
C15 0.0180(11) 0.0186(10) 0.0201(11) 0.0025(8) 0.0040(9) 0.0030(8)
C16 0.0288(12) 0.0198(10) 0.0231(11) 0.0045(9) 0.0127(9) 0.0002(9)
C17 0.0290(12) 0.0273(12) 0.0223(12) 0.0129(10) 0.0106(10) 0.0050(9)
C18 0.0228(11) 0.0197(10) 0.0267(12) 0.0082(9) 0.0110(9) 0.0049(9)
C19 0.0199(11) 0.0255(11) 0.0241(12) 0.0072(9) 0.0114(10) 0.0032(9)

loop_
_atom_type_symbol
_atom_type_description
_atom_type_scat_dispersion_real
_atom_type_scat_dispersion_imag
_atom_type_scat_source
C C 0.0033 0.0016 'International Tables Vol C Tables 4.2.6.8 and 6.1.1.4'
H H 0.0000 0.0000 'International Tables Vol C Tables 4.2.6.8 and 6.1.1.4'
N N 0.0061 0.0033 'International Tables Vol C Tables 4.2.6.8 and 6.1.1.4'
O O 0.0106 0.0060 'International Tables Vol C Tables 4.2.6.8 and 6.1.1.4'
Ni Ni 0.3393 1.1124 'International Tables Vol C Tables 4.2.6.8 and 6.1.1.4'

loop_
_geom_angle_atom_site_label_1
_geom_angle_atom_site_label_2
_geom_angle_atom_site_label_3
_geom_angle_site_symmetry_1
_geom_angle
O1 Ni1 O4 . 91.80(6)
O1 Ni1 O2 . 88.91(6)
O4 Ni1 O2 . 95.11(6)
O1 Ni1 N2 . 94.61(7)
O4 Ni1 N2 . 168.58(7)
O2 Ni1 N2 . 94.45(7)
O1 Ni1 N1 . 95.16(7)
O4 Ni1 N1 . 90.10(6)
O2 Ni1 N1 . 173.29(6)
N2 Ni1 N1 . 79.93(7)
O1 Ni1 N3 . 165.10(7)
O4 Ni1 N3 . 82.02(6)
O2 Ni1 N3 . 78.22(6)
N2 Ni1 N3 . 93.85(6)
N1 Ni1 N3 . 98.38(6)
C1 N1 C5 . 117.81(19)
C1 N1 Ni1 . 129.74(16)
C5 N1 Ni1 . 112.21(14)
C12 N2 C6 . 117.9(2)
C12 N2 Ni1 . 128.95(17)
C6 N2 Ni1 . 112.91(14)
C13 N3 C16 . 116.41(16)
C13 N3 C18 . 112.93(16)
C16 N3 C18 . 109.21(16)
C13 N3 Ni1 . 109.17(12)
C16 N3 Ni1 . 104.08(12)
C18 N3 Ni1 . 103.94(11)
Ni1 O1 H1A . 124.1
Ni1 O1 H1B . 124.7
H1A O1 H1B . 109.1
C17 O2 Ni1 . 117.66(14)
C19 O4 Ni1 . 116.21(13)
H6A O6 H6B . 111.7
H7A O7 H7B . 109.1
H8A O8 H8B . 110.0
H9A O9 H9B . 109.7
H10A O10 H10B . 106.7
H11A O11 H11B . 108.5
N1 C1 C2 . 123.0(2)
N1 C1 H1 . 118.5
C2 C1 H1 . 118.5
C3 C2 C1 . 119.1(2)
C3 C2 H2 . 120.5
C1 C2 H2 . 120.5
C2 C3 C4 . 120.1(2)
C2 C3 H3 . 119.9
C4 C3 H3 . 119.9
C5 C4 C3 . 116.8(2)
C5 C4 C7 . 119.2(2)
C3 C4 C7 . 124.0(2)
N1 C5 C4 . 123.2(2)
N1 C5 C6 . 117.14(19)
C4 C5 C6 . 119.7(2)
N2 C6 C9 . 123.1(2)
N2 C6 C5 . 116.90(19)
C9 C6 C5 . 120.0(2)
C8 C7 C4 . 121.4(2)
C8 C7 H7 . 119.3
C4 C7 H7 . 119.3
C7 C8 C9 . 121.1(2)
C7 C8 H8 . 119.4
C9 C8 H8 . 119.4
C10 C9 C6 . 117.0(2)
C10 C9 C8 . 124.4(2)
C6 C9 C8 . 118.6(2)
C11 C10 C9 . 119.7(2)
C11 C10 H10 . 120.2
C9 C10 H10 . 120.2
C10 C11 C12 . 119.6(3)
C10 C11 H11 . 120.2
C12 C11 H11 . 120.2
N2 C12 C11 . 122.7(3)
N2 C12 H12 . 118.6
C11 C12 H12 . 118.6
C14 C13 C15 . 117.39(19)
C14 C13 N3 . 122.72(18)
C15 C13 N3 . 119.68(18)
C15 C14 C13 2_665 121.04(19)
C15 C14 H14 2_665 119.5
C13 C14 H14 . 119.5
C14 C15 C13 2_665 121.56(19)
C14 C15 H15 2_665 119.2
C13 C15 H15 . 119.2
N3 C16 C17 . 110.22(16)
N3 C16 H16A . 109.6
C17 C16 H16A . 109.6
N3 C16 H16B . 109.6
C17 C16 H16B . 109.6
H16A C16 H16B . 108.1
O3 C17 O2 . 125.0(2)
O3 C17 C16 . 118.07(19)
O2 C17 C16 . 116.94(18)
N3 C18 C19 . 114.48(16)
N3 C18 H18A . 108.6
C19 C18 H18A . 108.6
N3 C18 H18B . 108.6
C19 C18 H18B . 108.6
H18A C18 H18B . 107.6
O5 C19 O4 . 124.43(19)
O5 C19 C18 . 118.16(18)
O4 C19 C18 . 117.26(18)

loop_
_geom_bond_atom_site_label_1
_geom_bond_atom_site_label_2
_geom_bond_site_symmetry_2
_geom_bond_distance
Ni1 O1 . 2.0232(15)
Ni1 O4 . 2.0389(14)
Ni1 O2 . 2.0452(15)
Ni1 N2 . 2.0718(18)
Ni1 N1 . 2.0869(18)
Ni1 N3 . 2.2104(16)
N1 C1 . 1.329(3)
N1 C5 . 1.361(3)
N2 C12 . 1.326(3)
N2 C6 . 1.360(3)
N3 C13 . 1.445(3)
N3 C16 . 1.481(3)
N3 C18 . 1.482(3)
O1 H1A . 0.8499
O1 H1B . 0.8499
O2 C17 . 1.268(3)
O3 C17 . 1.244(3)
O4 C19 . 1.270(2)
O5 C19 . 1.235(3)
O6 H6A . 0.8501
O6 H6B . 0.8502
O7 H7A . 0.8500
O7 H7B . 0.8500
O8 H8A . 0.8499
O8 H8B . 0.8409
O9 H9A . 0.8447
O9 H9B . 0.8492
O10 H10A . 0.7615
O10 H10B . 0.7868
O11 H11A . 0.8543
O11 H11B . 0.8520
C1 C2 . 1.405(3)
C1 H1 . 0.9500
C2 C3 . 1.360(4)
C2 H2 . 0.9500
C3 C4 . 1.412(3)
C3 H3 . 0.9500
C4 C5 . 1.406(3)
C4 C7 . 1.422(4)
C5 C6 . 1.435(3)
C6 C9 . 1.407(3)
C7 C8 . 1.351(4)
C7 H7 . 0.9500
C8 C9 . 1.438(4)
C8 H8 . 0.9500
C9 C10 . 1.400(4)
C10 C11 . 1.367(4)
C10 H10 . 0.9500
C11 C12 . 1.393(4)
C11 H11 . 0.9500
C12 H12 . 0.9500
C13 C14 . 1.387(3)
C13 C15 . 1.397(3)
C14 C15 2_665 1.384(3)
C14 H14 . 0.9500
C15 C14 2_665 1.384(3)
C15 H15 . 0.9500
C16 C17 . 1.528(3)
C16 H16A . 0.9900
C16 H16B . 0.9900
C18 C19 . 1.518(3)
C18 H18A . 0.9900
C18 H18B . 0.9900

loop_
_geom_hbond_atom_site_label_D
_geom_hbond_atom_site_label_H
_geom_hbond_atom_site_label_A
_geom_hbond_site_symmetry_A
_geom_hbond_distance_DH
_geom_hbond_distance_HA
_geom_hbond_distance_DA
_geom_hbond_angle_DHA
O11 H11A O5 2_565 0.85 1.83 2.665(2) 164
O11 H11B O3 . 0.85 1.93 2.772(2) 169
O10 H10A O9 2_556 0.76 2.02 2.758(3) 164
O10 H10B O11 2_566 0.79 2.00 2.789(3) 175
O9 H9B O10 . 0.85 2.05 2.882(3) 167
O9 H9A O2 . 0.84 2.04 2.874(2) 170
O8 H8A O11 2_666 0.85 2.05 2.896(3) 170
O8 H8B O6 . 0.84 1.92 2.761(3) 177
O7 H7A O3 . 0.85 2.05 2.887(2) 170
O7 H7B O10 . 0.85 1.94 2.781(3) 171
O6 H6B O8 2_656 0.85 2.06 2.887(3) 165
O6 H6A O7 . 0.85 1.99 2.834(3) 174
O1 H1B O8 2_656 0.85 1.93 2.773(2) 173
O1 H1A O5 2 0.85 2.53 3.102(2) 126
O1 H1A O4 2 0.85 1.93 2.776(2) 177

loop_
_geom_torsion_atom_site_label_1
_geom_torsion_atom_site_label_2
_geom_torsion_atom_site_label_3
_geom_torsion_atom_site_label_4
_geom_torsion_site_symmetry_4
_geom_torsion
O1 Ni1 N1 C1 . 83.81(18)
O4 Ni1 N1 C1 . -8.01(18)
N2 Ni1 N1 C1 . 177.59(19)
N3 Ni1 N1 C1 . -89.96(18)
O1 Ni1 N1 C5 . -102.05(14)
O4 Ni1 N1 C5 . 166.13(14)
N2 Ni1 N1 C5 . -8.27(13)
N3 Ni1 N1 C5 . 84.18(14)
O1 Ni1 N2 C12 . -83.36(19)
O4 Ni1 N2 C12 . 152.7(3)
O2 Ni1 N2 C12 . 5.90(19)
N1 Ni1 N2 C12 . -177.8(2)
N3 Ni1 N2 C12 . 84.36(19)
O1 Ni1 N2 C6 . 102.38(14)
O4 Ni1 N2 C6 . -21.6(4)
O2 Ni1 N2 C6 . -168.37(14)
N1 Ni1 N2 C6 . 7.94(13)
N3 Ni1 N2 C6 . -89.90(14)
O1 Ni1 N3 C13 . -174.9(2)
O4 Ni1 N3 C13 . -108.65(13)
O2 Ni1 N3 C13 . 154.40(13)
N2 Ni1 N3 C13 . 60.64(13)
N1 Ni1 N3 C13 . -19.73(13)
O1 Ni1 N3 C16 . 60.2(3)
O4 Ni1 N3 C16 . 126.42(13)
O2 Ni1 N3 C16 . 29.46(13)
N2 Ni1 N3 C16 . -64.29(13)
N1 Ni1 N3 C16 . -144.67(13)
O1 Ni1 N3 C18 . -54.1(3)
O4 Ni1 N3 C18 . 12.10(12)
O2 Ni1 N3 C18 . -84.86(13)
N2 Ni1 N3 C18 . -178.61(13)
N1 Ni1 N3 C18 . 101.02(13)
O1 Ni1 O2 C17 . 169.24(16)
O4 Ni1 O2 C17 . -99.04(16)
N2 Ni1 O2 C17 . 74.70(16)
N3 Ni1 O2 C17 . -18.31(15)
O1 Ni1 O4 C19 . 168.62(15)
O2 Ni1 O4 C19 . 79.55(15)
N2 Ni1 O4 C19 . -67.2(4)
N1 Ni1 O4 C19 . -96.21(15)
N3 Ni1 O4 C19 . 2.24(15)
C5 N1 C1 C2 . -1.3(3)
Ni1 N1 C1 C2 . 172.56(15)
N1 C1 C2 C3 . -0.1(3)
C1 C2 C3 C4 . 1.1(3)
C2 C3 C4 C5 . -0.8(3)
C2 C3 C4 C7 . 177.5(2)
C1 N1 C5 C4 . 1.7(3)
Ni1 N1 C5 C4 . -173.25(15)
C1 N1 C5 C6 . -177.62(18)
Ni1 N1 C5 C6 . 7.5(2)
C3 C4 C5 N1 . -0.6(3)
C7 C4 C5 N1 . -179.04(19)
C3 C4 C5 C6 . 178.64(18)
C7 C4 C5 C6 . 0.2(3)
C12 N2 C6 C9 . -1.3(3)
Ni1 N2 C6 C9 . 173.70(16)
C12 N2 C6 C5 . 178.59(18)
Ni1 N2 C6 C5 . -6.5(2)
N1 C5 C6 N2 . -0.7(3)
C4 C5 C6 N2 . 179.95(18)
N1 C5 C6 C9 . 179.10(18)
C4 C5 C6 C9 . -0.2(3)
C5 C4 C7 C8 . -0.2(3)
C3 C4 C7 C8 . -178.5(2)
C4 C7 C8 C9 . 0.3(4)
N2 C6 C9 C10 . 0.9(3)
C5 C6 C9 C10 . -178.9(2)
N2 C6 C9 C8 . -179.96(19)
C5 C6 C9 C8 . 0.2(3)
C7 C8 C9 C10 . 178.8(2)
C7 C8 C9 C6 . -0.2(3)
C6 C9 C10 C11 . -0.1(4)
C8 C9 C10 C11 . -179.2(2)
C9 C10 C11 C12 . -0.3(4)
C6 N2 C12 C11 . 0.8(3)
Ni1 N2 C12 C11 . -173.18(18)
C10 C11 C12 N2 . -0.1(4)
C16 N3 C13 C14 . 25.5(3)
C18 N3 C13 C14 . 153.00(18)
Ni1 N3 C13 C14 . -91.91(19)
C16 N3 C13 C15 . -159.83(18)
C18 N3 C13 C15 . -32.3(2)
Ni1 N3 C13 C15 . 82.77(18)
C15 C13 C14 C15 2_665 -1.2(3)
N3 C13 C14 C15 2_665 173.65(18)
C14 C13 C15 C14 2_665 1.2(3)
N3 C13 C15 C14 2_665 -173.81(18)
C13 N3 C16 C17 . -156.71(17)
C18 N3 C16 C17 . 74.0(2)
Ni1 N3 C16 C17 . -36.54(19)
Ni1 O2 C17 O3 . -176.24(17)
Ni1 O2 C17 C16 . 1.7(2)
N3 C16 C17 O3 . -155.87(19)
N3 C16 C17 O2 . 26.1(3)
C13 N3 C18 C19 . 94.7(2)
C16 N3 C18 C19 . -134.06(18)
Ni1 N3 C18 C19 . -23.46(19)
Ni1 O4 C19 O5 . 167.57(17)
Ni1 O4 C19 C18 . -16.9(2)
N3 C18 C19 O5 . -155.30(19)
N3 C18 C19 O4 . 28.9(3)
